data_8104510
loop_
_publ_author_name
'Prots', Yu.M.'
'Bodak, O.I.'
'Pecharskii, V.K.'
'Salamakha, P.S.'
'Seropegin, Yu.D.'

_publ_section_title
;
 Crystal structure of samarium platinum germanide
;
_journal_name_full 'Zeitschrift fuer Kristallographie (149,1979-)'
_journal_page_first 109
_journal_page_last 110
_journal_volume 206
_journal_year 1993
_chemical_formula_sum 'Ge0.47 Pt0.53 Sm'
_chemical_name_systematic 'Sm (Pt0.53 Ge0.47)'
_space_group_IT_number 63
_symmetry_space_group_name_Hall '-C 2c 2'
_symmetry_space_group_name_H-M 'C m c m'
_cell_angle_alpha 90
_cell_angle_beta 90
_cell_angle_gamma 90
_cell_formula_units_Z 4
_cell_length_a 4.033
_cell_length_b 10.884
_cell_length_c 4.287
_cell_volume 188.179
_citation_journal_id_ASTM ZEKRDZ
_cod_data_source_file Prots_ZEKRDZ_1993_1538.cif
_cod_data_source_block Ge0.47Pt0.53Sm1
_cod_original_cell_volume 188.1786
_cod_original_formula_sum 'Ge0.47 Pt0.53 Sm1'
_cod_database_code 8104510

loop_
_symmetry_equiv_pos_as_xyz
x,y,z
-x,-y,z+1/2
x,-y,-z
-x,y,-z+1/2
-x,-y,-z
x,y,-z-1/2
-x,y,z
x,-y,z-1/2
x+1/2,y+1/2,z
-x+1/2,-y+1/2,z+1/2
x+1/2,-y+1/2,-z
-x+1/2,y+1/2,-z+1/2
-x+1/2,-y+1/2,-z
x+1/2,y+1/2,-z-1/2
-x+1/2,y+1/2,z
x+1/2,-y+1/2,z-1/2

loop_
_atom_site_label
_atom_site_type_symbol
_atom_site_fract_x
_atom_site_fract_y
_atom_site_fract_z
_atom_site_occupancy
_atom_site_U_iso_or_equiv
Ge1 Ge 0 0.0799 0.25 0.47 0.0
Sm1 Sm 0.5 0.1393 0.75 1 0.0
Pt1 Pt 0 0.0799 0.25 0.53 0.0
